data_4514908
loop_
_publ_author_name
'Mishra, Nidhi'
'Singh, Anoop S.'
'Agrahari, Anand K.'
'Singh, Sumit K.'
'Singh, Mala'
'Tiwari, Vinod K.'

_publ_section_title
;
 Synthesis of Benz-Fused Azoles via C-Heteroatom Coupling Reactions
 Catalyzed by Cu(I) in the Presence of Glycosyltriazole Ligands.
;
_journal_issue 5
_journal_name_full 'ACS combinatorial science'
_journal_page_first 389
_journal_page_last 399
_journal_paper_doi 10.1021/acscombsci.9b00004
_journal_volume 21
_journal_year 2019
_chemical_formula_sum 'C13 H9 N3 O2 S'
_chemical_formula_weight 271.29
_space_group_crystal_system monoclinic
_space_group_IT_number 14
_space_group_name_Hall '-P 2ybc'
_space_group_name_H-M_alt 'P 1 21/c 1'
_symmetry_space_group_name_Hall '-P 2ybc'
_symmetry_space_group_name_H-M 'P 1 21/c 1'
_atom_sites_solution_hydrogens geom
_audit_creation_method SHELXL-2018/1
_cell_angle_alpha 90
_cell_angle_beta 110.875(13)
_cell_angle_gamma 90
_cell_formula_units_Z 8
_cell_length_a 19.735(9)
_cell_length_b 5.187(3)
_cell_length_c 25.427(15)
_cell_measurement_reflns_used 6010
_cell_measurement_temperature 296(2)
_cell_measurement_theta_max 26.58
_cell_measurement_theta_min 3.14
_cell_volume 2432(2)
_computing_cell_refinement 'Bruker SAINT'
_computing_data_collection 'Bruker APEX2'
_computing_data_reduction 'Bruker SAINT'
_computing_molecular_graphics 'Bruker SHELXTL'
_computing_publication_material 'Bruker SHELXTL'
_computing_structure_refinement 'SHELXL-2018/1 (Sheldrick, 2018)'
_computing_structure_solution 'SHELXT 2014/5 (Sheldrick, 2014)'
_diffrn_ambient_temperature 296(2)
_diffrn_measured_fraction_theta_full 0.998
_diffrn_measured_fraction_theta_max 0.980
_diffrn_measurement_device_type 'Bruker APEX-II CCD'
_diffrn_measurement_method '\f and \w scans'
_diffrn_radiation_type MoK\a
_diffrn_radiation_wavelength 0.71073
_diffrn_reflns_av_R_equivalents 0.0752
_diffrn_reflns_av_unetI/netI 0.0654
_diffrn_reflns_Laue_measured_fraction_full 0.998
_diffrn_reflns_Laue_measured_fraction_max 0.980
_diffrn_reflns_limit_h_max 25
_diffrn_reflns_limit_h_min -25
_diffrn_reflns_limit_k_max 6
_diffrn_reflns_limit_k_min -6
_diffrn_reflns_limit_l_max 34
_diffrn_reflns_limit_l_min -33
_diffrn_reflns_number 23508
_diffrn_reflns_point_group_measured_fraction_full 0.998
_diffrn_reflns_point_group_measured_fraction_max 0.980
_diffrn_reflns_theta_full 25.242
_diffrn_reflns_theta_max 28.558
_diffrn_reflns_theta_min 3.142
_diffrn_source x-ray
_exptl_absorpt_coefficient_mu 0.267
_exptl_absorpt_correction_type none
_exptl_crystal_colour yellow
_exptl_crystal_density_diffrn 1.482
_exptl_crystal_description block
_exptl_crystal_F_000 800
_exptl_crystal_size_max 0.41
_exptl_crystal_size_mid 0.39
_exptl_crystal_size_min 0.37
_refine_diff_density_max 0.292
_refine_diff_density_min -0.355
_refine_diff_density_rms 0.051
_refine_ls_extinction_method none
_refine_ls_goodness_of_fit_ref 0.985
_refine_ls_hydrogen_treatment constr
_refine_ls_matrix_type full
_refine_ls_number_parameters 343
_refine_ls_number_reflns 6047
_refine_ls_number_restraints 0
_refine_ls_restrained_S_all 0.985
_refine_ls_R_factor_all 0.0997
_refine_ls_R_factor_gt 0.0564
_refine_ls_shift/su_max 0.001
_refine_ls_shift/su_mean 0.000
_refine_ls_structure_factor_coef Fsqd
_refine_ls_weighting_details 'w=1/[\s^2^(Fo^2^)+(0.0888P)^2^+0.2738P] where P=(Fo^2^+2Fc^2^)/3'
_refine_ls_weighting_scheme calc
_refine_ls_wR_factor_gt 0.1440
_refine_ls_wR_factor_ref 0.1733
_reflns_Friedel_coverage 0.000
_reflns_number_gt 3807
_reflns_number_total 6047
_reflns_threshold_expression 'I > 2\s(I)'
_cod_data_source_file co9b00004_si_002.cif
_cod_data_source_block shelx
_cod_database_code 4514908
_shelx_shelxl_version_number 2018/1
_shelx_space_group_comment
;
The symmetry employed for this shelxl refinement is uniquely defined
by the following loop, which should always be used as a source of
symmetry information in preference to the above space-group names.
They are only intended as comments.
;

loop_
_space_group_symop_operation_xyz
'x, y, z'
'-x, y+1/2, -z+1/2'
'-x, -y, -z'
'x, -y-1/2, z-1/2'

loop_
_atom_site_label
_atom_site_type_symbol
_atom_site_fract_x
_atom_site_fract_y
_atom_site_fract_z
_atom_site_U_iso_or_equiv
_atom_site_adp_type
_atom_site_occupancy
_atom_site_site_symmetry_order
_atom_site_calc_flag
_atom_site_refinement_flags_posn
_atom_site_refinement_flags_adp
S2 S 0.97529(4) 0.79247(14) 0.43499(3) 0.0537(2) Uani 1 1 d . .
S1 S 0.55732(4) 0.26824(16) 0.67908(3) 0.0676(3) Uani 1 1 d . .
N5 N 0.88454(11) 0.4326(4) 0.37484(8) 0.0447(5) Uani 1 1 d . .
H5A H 0.877206 0.419936 0.406117 0.054 Uiso 1 1 calc R U
N4 N 0.95299(10) 0.6688(4) 0.33125(8) 0.0422(5) Uani 1 1 d . .
O1 O 0.83442(11) 0.3967(5) 0.47156(8) 0.0697(6) Uani 1 1 d . .
N2 N 0.63295(12) 0.2627(4) 0.61079(10) 0.0551(6) Uani 1 1 d . .
H2 H 0.650509 0.127617 0.630558 0.066 Uiso 1 1 calc R U
O4 O 0.72758(14) -0.2670(4) 0.16801(10) 0.0842(7) Uani 1 1 d . .
N3 N 0.78026(13) 0.5241(5) 0.46772(9) 0.0578(6) Uani 1 1 d . .
N1 N 0.53647(12) 0.5610(5) 0.59255(10) 0.0588(6) Uani 1 1 d . .
N6 N 0.72159(13) -0.2615(4) 0.21396(11) 0.0599(6) Uani 1 1 d . .
C21 C 0.84552(12) 0.2661(4) 0.33317(10) 0.0389(5) Uani 1 1 d . .
O2 O 0.76111(15) 0.7055(5) 0.43626(12) 0.1020(9) Uani 1 1 d . .
C8 C 0.66572(13) 0.3335(5) 0.57306(10) 0.0464(6) Uani 1 1 d . .
O3 O 0.68159(13) -0.4085(5) 0.22650(12) 0.0937(8) Uani 1 1 d . .
C22 C 0.80241(13) 0.0850(5) 0.34730(11) 0.0458(6) Uani 1 1 d . .
H22 H 0.801616 0.081456 0.383649 0.055 Uiso 1 1 calc R U
C24 C 0.76359(12) -0.0778(5) 0.25493(11) 0.0449(6) Uani 1 1 d . .
C14 C 0.93346(12) 0.6156(5) 0.37330(10) 0.0410(5) Uani 1 1 d . .
C26 C 0.84646(13) 0.2711(5) 0.27884(10) 0.0446(6) Uani 1 1 d . .
H26 H 0.874908 0.391406 0.269106 0.054 Uiso 1 1 calc R U
C15 C 1.00448(12) 0.8630(5) 0.34568(10) 0.0422(5) Uani 1 1 d . .
C23 C 0.76162(13) -0.0860(5) 0.30833(12) 0.0485(6) Uani 1 1 d . .
H23 H 0.732876 -0.206453 0.317688 0.058 Uiso 1 1 calc R U
C20 C 1.02333(12) 0.9573(5) 0.39999(10) 0.0452(6) Uani 1 1 d . .
C25 C 0.80558(13) 0.0993(5) 0.23975(10) 0.0482(6) Uani 1 1 d . .
H25 H 0.805993 0.101392 0.203291 0.058 Uiso 1 1 calc R U
C11 C 0.73978(13) 0.4572(5) 0.50305(10) 0.0466(6) Uani 1 1 d . .
C9 C 0.72587(15) 0.1929(5) 0.57400(12) 0.0540(7) Uani 1 1 d . .
H9 H 0.741422 0.055277 0.598843 0.065 Uiso 1 1 calc R U
C16 C 1.03683(14) 0.9654(5) 0.30997(12) 0.0552(7) Uani 1 1 d . .
H16 H 1.024856 0.902787 0.273505 0.066 Uiso 1 1 calc R U
C1 C 0.57595(13) 0.3790(5) 0.62108(11) 0.0484(6) Uani 1 1 d . .
C10 C 0.76295(14) 0.2523(5) 0.53909(11) 0.0518(6) Uani 1 1 d . .
H10 H 0.802970 0.155549 0.539844 0.062 Uiso 1 1 calc R U
C7 C 0.48668(14) 0.4845(6) 0.66248(12) 0.0549(7) Uani 1 1 d . .
C2 C 0.48409(14) 0.6250(5) 0.61562(11) 0.0545(7) Uani 1 1 d . .
C17 C 1.08635(15) 1.1589(6) 0.32896(14) 0.0616(7) Uani 1 1 d . .
H17 H 1.108552 1.227308 0.305372 0.074 Uiso 1 1 calc R U
C19 C 1.07283(15) 1.1563(5) 0.41881(13) 0.0595(7) Uani 1 1 d . .
H19 H 1.084641 1.221611 0.455044 0.071 Uiso 1 1 calc R U
C13 C 0.64242(16) 0.5377(6) 0.53567(12) 0.0614(8) Uani 1 1 d . .
H13 H 0.601692 0.632630 0.533920 0.074 Uiso 1 1 calc R U
C12 C 0.68046(16) 0.5980(6) 0.50115(12) 0.0619(8) Uani 1 1 d . .
H12 H 0.665572 0.735959 0.476314 0.074 Uiso 1 1 calc R U
C18 C 1.10388(15) 1.2546(6) 0.38303(14) 0.0633(8) Uani 1 1 d . .
H18 H 1.137366 1.387890 0.395144 0.076 Uiso 1 1 calc R U
C6 C 0.43654(17) 0.5226(7) 0.68881(14) 0.0774(10) Uani 1 1 d . .
H6 H 0.438142 0.423529 0.719714 0.093 Uiso 1 1 calc R U
C5 C 0.38545(18) 0.7070(7) 0.66836(15) 0.0792(10) Uani 1 1 d . .
H5 H 0.351930 0.737706 0.685688 0.095 Uiso 1 1 calc R U
C3 C 0.43162(18) 0.8108(7) 0.59571(14) 0.0769(10) Uani 1 1 d . .
H3 H 0.429076 0.909875 0.564582 0.092 Uiso 1 1 calc R U
C4 C 0.38285(18) 0.8485(7) 0.62240(15) 0.0818(10) Uani 1 1 d . .
H4 H 0.347132 0.973687 0.608779 0.098 Uiso 1 1 calc R U

loop_
_atom_site_aniso_label
_atom_site_aniso_U_11
_atom_site_aniso_U_22
_atom_site_aniso_U_33
_atom_site_aniso_U_23
_atom_site_aniso_U_13
_atom_site_aniso_U_12
S2 0.0576(4) 0.0639(4) 0.0419(3) -0.0112(3) 0.0205(3) -0.0114(3)
S1 0.0729(5) 0.0791(5) 0.0684(5) 0.0251(4) 0.0466(4) 0.0293(4)
N5 0.0502(11) 0.0500(12) 0.0411(11) -0.0061(9) 0.0254(9) -0.0081(9)
N4 0.0427(11) 0.0455(11) 0.0432(11) -0.0066(9) 0.0211(9) -0.0055(9)
O1 0.0651(13) 0.0975(16) 0.0620(13) 0.0060(11) 0.0415(11) 0.0050(12)
N2 0.0570(13) 0.0578(14) 0.0628(14) 0.0194(11) 0.0363(12) 0.0170(11)
O4 0.1004(18) 0.0802(16) 0.0633(14) -0.0290(12) 0.0185(13) -0.0101(13)
N3 0.0597(14) 0.0731(16) 0.0460(13) 0.0049(12) 0.0255(11) -0.0053(13)
N1 0.0551(13) 0.0684(15) 0.0595(14) 0.0140(12) 0.0286(11) 0.0169(12)
N6 0.0505(13) 0.0517(14) 0.0702(17) -0.0161(12) 0.0127(12) -0.0008(11)
C21 0.0381(12) 0.0369(12) 0.0464(13) -0.0015(10) 0.0209(10) 0.0020(9)
O2 0.112(2) 0.114(2) 0.107(2) 0.0607(17) 0.0723(17) 0.0281(16)
C8 0.0481(14) 0.0512(14) 0.0461(13) 0.0047(11) 0.0246(11) 0.0022(11)
O3 0.0802(16) 0.0867(17) 0.114(2) -0.0326(15) 0.0351(15) -0.0420(14)
C22 0.0472(13) 0.0509(15) 0.0468(13) -0.0009(11) 0.0261(11) -0.0030(11)
C24 0.0396(12) 0.0412(13) 0.0518(14) -0.0101(11) 0.0135(11) 0.0008(10)
C14 0.0403(12) 0.0435(13) 0.0408(12) -0.0049(10) 0.0164(10) 0.0013(10)
C26 0.0524(14) 0.0439(14) 0.0442(13) -0.0036(11) 0.0254(11) -0.0046(11)
C15 0.0353(12) 0.0446(13) 0.0482(13) -0.0036(11) 0.0167(10) -0.0017(10)
C23 0.0424(13) 0.0455(14) 0.0629(16) -0.0023(12) 0.0252(12) -0.0042(11)
C20 0.0381(12) 0.0485(14) 0.0470(14) -0.0033(11) 0.0129(10) 0.0006(10)
C25 0.0525(14) 0.0519(15) 0.0440(13) -0.0064(11) 0.0217(12) 0.0022(12)
C11 0.0471(14) 0.0572(15) 0.0393(12) 0.0018(11) 0.0202(11) -0.0051(12)
C9 0.0586(16) 0.0544(15) 0.0595(16) 0.0157(13) 0.0338(13) 0.0137(13)
C16 0.0536(15) 0.0591(17) 0.0597(16) -0.0053(13) 0.0286(13) -0.0099(13)
C1 0.0473(14) 0.0526(15) 0.0504(14) 0.0049(12) 0.0235(12) 0.0049(12)
C10 0.0517(15) 0.0541(16) 0.0581(16) 0.0049(13) 0.0300(13) 0.0076(12)
C7 0.0503(15) 0.0654(17) 0.0534(15) 0.0019(13) 0.0241(12) 0.0114(13)
C2 0.0465(14) 0.0671(18) 0.0484(15) -0.0024(13) 0.0151(12) 0.0086(13)
C17 0.0487(15) 0.0616(17) 0.077(2) 0.0051(16) 0.0257(14) -0.0107(14)
C19 0.0512(15) 0.0579(17) 0.0615(17) -0.0148(14) 0.0106(13) -0.0086(13)
C13 0.0588(16) 0.0714(19) 0.0648(17) 0.0243(15) 0.0352(14) 0.0210(15)
C12 0.0642(17) 0.0705(19) 0.0582(17) 0.0268(15) 0.0306(14) 0.0159(15)
C18 0.0471(15) 0.0543(17) 0.080(2) -0.0005(15) 0.0130(15) -0.0123(13)
C6 0.071(2) 0.101(3) 0.075(2) 0.0088(19) 0.0441(18) 0.0251(19)
C5 0.067(2) 0.104(3) 0.076(2) -0.002(2) 0.0359(18) 0.0337(19)
C3 0.073(2) 0.092(2) 0.067(2) 0.0197(18) 0.0272(17) 0.0357(19)
C4 0.0637(19) 0.100(3) 0.080(2) 0.004(2) 0.0238(17) 0.0384(19)

loop_
_atom_type_symbol
_atom_type_description
_atom_type_scat_dispersion_real
_atom_type_scat_dispersion_imag
_atom_type_scat_source
C C 0.0033 0.0016 'International Tables Vol C Tables 4.2.6.8 and 6.1.1.4'
H H 0.0000 0.0000 'International Tables Vol C Tables 4.2.6.8 and 6.1.1.4'
N N 0.0061 0.0033 'International Tables Vol C Tables 4.2.6.8 and 6.1.1.4'
O O 0.0106 0.0060 'International Tables Vol C Tables 4.2.6.8 and 6.1.1.4'
Cl Cl 0.1484 0.1585 'International Tables Vol C Tables 4.2.6.8 and 6.1.1.4'
S S 0.1246 0.1234 'International Tables Vol C Tables 4.2.6.8 and 6.1.1.4'

loop_
_geom_angle_atom_site_label_1
_geom_angle_atom_site_label_2
_geom_angle_atom_site_label_3
_geom_angle
C20 S2 C14 88.18(12)
C7 S1 C1 88.52(13)
C14 N5 C21 128.6(2)
C14 N5 H5A 115.7
C21 N5 H5A 115.7
C14 N4 C15 110.1(2)
C1 N2 C8 129.0(2)
C1 N2 H2 115.5
C8 N2 H2 115.5
O2 N3 O1 122.0(2)
O2 N3 C11 119.3(3)
O1 N3 C11 118.7(2)
C1 N1 C2 109.3(2)
O4 N6 O3 122.0(3)
O4 N6 C24 118.9(2)
O3 N6 C24 119.0(3)
N5 C21 C26 123.6(2)
N5 C21 C22 116.8(2)
C26 C21 C22 119.6(2)
N2 C8 C9 117.2(2)
N2 C8 C13 123.7(2)
C9 C8 C13 119.1(2)
C23 C22 C21 120.5(2)
C23 C22 H22 119.7
C21 C22 H22 119.7
C23 C24 C25 121.9(2)
C23 C24 N6 118.9(2)
C25 C24 N6 119.1(2)
N4 C14 N5 126.6(2)
N4 C14 S2 116.51(18)
N5 C14 S2 116.87(17)
C25 C26 C21 119.9(2)
C25 C26 H26 120.1
C21 C26 H26 120.1
N4 C15 C20 115.6(2)
N4 C15 C16 124.8(2)
C20 C15 C16 119.6(2)
C22 C23 C24 118.8(2)
C22 C23 H23 120.6
C24 C23 H23 120.6
C19 C20 C15 120.9(2)
C19 C20 S2 129.5(2)
C15 C20 S2 109.57(18)
C26 C25 C24 119.3(2)
C26 C25 H25 120.4
C24 C25 H25 120.4
C12 C11 C10 121.0(2)
C12 C11 N3 120.5(2)
C10 C11 N3 118.4(2)
C10 C9 C8 121.5(2)
C10 C9 H9 119.3
C8 C9 H9 119.3
C17 C16 C15 119.2(3)
C17 C16 H16 120.4
C15 C16 H16 120.4
N1 C1 N2 126.2(2)
N1 C1 S1 117.16(18)
N2 C1 S1 116.67(19)
C11 C10 C9 118.6(2)
C11 C10 H10 120.7
C9 C10 H10 120.7
C2 C7 C6 121.7(3)
C2 C7 S1 109.46(19)
C6 C7 S1 128.8(2)
C3 C2 C7 118.6(3)
C3 C2 N1 125.8(3)
C7 C2 N1 115.5(2)
C16 C17 C18 120.6(3)
C16 C17 H17 119.7
C18 C17 H17 119.7
C18 C19 C20 118.5(3)
C18 C19 H19 120.7
C20 C19 H19 120.7
C12 C13 C8 119.1(3)
C12 C13 H13 120.4
C8 C13 H13 120.4
C11 C12 C13 120.7(3)
C11 C12 H12 119.7
C13 C12 H12 119.7
C19 C18 C17 121.0(3)
C19 C18 H18 119.5
C17 C18 H18 119.5
C5 C6 C7 118.4(3)
C5 C6 H6 120.8
C7 C6 H6 120.8
C6 C5 C4 120.3(3)
C6 C5 H5 119.8
C4 C5 H5 119.8
C2 C3 C4 119.1(3)
C2 C3 H3 120.4
C4 C3 H3 120.4
C5 C4 C3 121.8(3)
C5 C4 H4 119.1
C3 C4 H4 119.1

loop_
_geom_bond_atom_site_label_1
_geom_bond_atom_site_label_2
_geom_bond_distance
S2 C20 1.739(3)
S2 C14 1.749(2)
S1 C7 1.721(3)
S1 C1 1.740(3)
N5 C14 1.365(3)
N5 C21 1.371(3)
N5 H5A 0.8600
N4 C14 1.289(3)
N4 C15 1.385(3)
O1 N3 1.231(3)
N2 C1 1.381(3)
N2 C8 1.384(3)
N2 H2 0.8600
O4 N6 1.216(3)
N3 O2 1.205(3)
N3 C11 1.441(3)
N1 C1 1.274(3)
N1 C2 1.398(3)
N6 O3 1.219(3)
N6 C24 1.437(3)
C21 C26 1.388(3)
C21 C22 1.398(3)
C8 C9 1.386(3)
C8 C13 1.388(4)
C22 C23 1.360(3)
C22 H22 0.9300
C24 C23 1.373(4)
C24 C25 1.381(3)
C26 C25 1.364(3)
C26 H26 0.9300
C15 C20 1.385(3)
C15 C16 1.388(3)
C23 H23 0.9300
C20 C19 1.384(4)
C25 H25 0.9300
C11 C12 1.366(4)
C11 C10 1.371(3)
C9 C10 1.372(3)
C9 H9 0.9300
C16 C17 1.364(4)
C16 H16 0.9300
C10 H10 0.9300
C7 C2 1.382(4)
C7 C6 1.392(4)
C2 C3 1.373(4)
C17 C18 1.384(4)
C17 H17 0.9300
C19 C18 1.364(4)
C19 H19 0.9300
C13 C12 1.379(4)
C13 H13 0.9300
C12 H12 0.9300
C18 H18 0.9300
C6 C5 1.352(4)
C6 H6 0.9300
C5 C4 1.365(5)
C5 H5 0.9300
C3 C4 1.375(4)
C3 H3 0.9300
C4 H4 0.9300
